data_3500168
loop_
_publ_author_name
'Junhui Luo'
'Guodong Li'

_publ_section_title
;
 CdO supercell for GSFE calculations with the (111) slip plane
;
_journal_name_full 'Personal communication to COD'
_journal_year 2026
_chemical_formula_iupac 'N12 Fe12'
_chemical_formula_moiety 'N12 Fe12'
_chemical_formula_sum 'Fe12 N12'
_chemical_formula_weight 838.224
_space_group_crystal_system orthorhombic
_space_group_IT_number 1
_space_group_name_Hall 'P 1'
_space_group_name_H-M_alt 'P 1'
_symmetry_space_group_name_Hall 'P 1'
_symmetry_space_group_name_H-M 'P 1'
_cell_angle_alpha 90.0000
_cell_angle_beta 90.0000
_cell_angle_gamma 90.0000
_cell_formula_units_Z 1
_cell_length_a 2.9933
_cell_length_b 5.1845
_cell_length_c 14.6639
_cell_volume 227.566
_diffrn_measurement_device_type EDIT-ENTRY
_exptl_crystal_density_diffrn 6.1166
_exptl_crystal_density_method calculated
_exptl_crystal_description EDIT-ENTRY
_cod_data_source_file slipplane_111_.cif
_cod_data_source_block I
_cod_depositor_comments 'Add _publ_section_title'
_cod_original_cell_volume 227.5605
_cod_original_formula_sum 'N12 Fe12'
_cod_database_code 3500168

loop_
_space_group_symop_operation_xyz
+x,+y,+z

loop_
_atom_site_label
_atom_site_type_symbol
_atom_site_fract_x
_atom_site_fract_y
_atom_site_fract_z
N1 N 0.500000 0.833333 0.041667
N2 N 0.500000 0.166667 0.208333
N3 N 0.500000 0.500000 0.375000
N4 N 0.000000 0.333333 0.041667
N5 N 0.000000 0.666667 0.208333
N6 N 0.000000 0.000000 0.375000
N7 N 0.500000 0.833333 0.541667
N8 N 0.500000 0.166667 0.708333
N9 N 0.500000 0.500000 0.875000
N10 N 0.000000 0.333333 0.541667
N11 N 0.000000 0.666667 0.708333
N12 N 0.000000 0.000000 0.875000
Fe1 Fe 0.000000 0.000000 0.000000
Fe2 Fe 0.000000 0.333333 0.166667
Fe3 Fe 0.000000 0.666667 0.333333
Fe4 Fe 0.500000 0.833333 0.166667
Fe5 Fe 0.500000 0.166667 0.333333
Fe6 Fe 0.500000 0.500000 0.000000
Fe7 Fe 0.000000 0.000000 0.500000
Fe8 Fe 0.000000 0.333333 0.666667
Fe9 Fe 0.000000 0.666667 0.833333
Fe10 Fe 0.500000 0.833333 0.666667
Fe11 Fe 0.500000 0.166667 0.833333
Fe12 Fe 0.500000 0.500000 0.500000
